data_4068789
loop_
_publ_author_name
'Arrowsmith, Merle'
'Hill, Michael S.'
'Kociok-K\"ohn, Gabriele'

_publ_section_title
;
 Bis(imidazolin-2-ylidene-1-yl)borate Complexes of the Heavier Alkaline
 Earths: Synthesis and Studies of Catalytic Hydroamination
;
_journal_issue 6
_journal_name_full Organometallics
_journal_page_first 1730
_journal_paper_doi 10.1021/om8010933
_journal_volume 28
_journal_year 2009
_chemical_formula_moiety 'C24 H30 B N4, I'
_chemical_formula_sum 'C24 H30 B I N4'
_chemical_formula_weight 512.23
_chemical_name_systematic
;
 ?
;
_space_group_IT_number 11
_symmetry_cell_setting monoclinic
_symmetry_space_group_name_Hall '-P 2yb'
_symmetry_space_group_name_H-M 'P 1 21/m 1'
_atom_sites_solution_hydrogens geom
_atom_sites_solution_primary direct
_atom_sites_solution_secondary difmap
_audit_creation_method SHELXL-97
_cell_angle_alpha 90.00
_cell_angle_beta 115.2160(10)
_cell_angle_gamma 90.00
_cell_formula_units_Z 2
_cell_length_a 8.25660(10)
_cell_length_b 19.2495(3)
_cell_length_c 8.84100(10)
_cell_measurement_reflns_used 30610
_cell_measurement_temperature 150(2)
_cell_measurement_theta_max 30.034
_cell_measurement_theta_min 2.910
_cell_volume 1271.25(3)
_computing_cell_refinement 'HKL Scalepack (Otwinski & Minor, 1997)'
_computing_data_collection 'Collect (Nonius BV, 1997-2000)'
_computing_data_reduction
;
 DENZO-SCALEPACK Z. Otwinowski and W. Minor, " 
 Processing of X-ray Diffraction Data Collected in Oscillation Mode ", 
 Methods in Enzymology, Volume 276: Macromolecular Crystallography, 
 part A, p.307-326, 1997,C.W. Carter, Jr. & R. M. Sweet, Eds., Academic Press.
;
_computing_molecular_graphics 'ORTEP3 for Windows - Farrugia, L. J. J. Appl. Crystallogr. 1997, 30, 565'
_computing_publication_material
;
 'WinGX publication routines, Farrugia, 
 L. J., J. Appl. Crystallogr., 1999, 32, 837-838
;
_computing_structure_refinement
;
 SHELXL97 -Program for Crystal Structure Analysis (Release 97-2). 
 Sheldrick, G.M., Instit\"ut f\"ur Anorganische Chemie der Universit\"at, 
 Tammanstrasse 4, D-3400 G\"ottingen, Germany, 1998 
;
_computing_structure_solution
; 
 SIR97- Altomare A., Burla M.C., Camalli M., Cascarano G.L., Giacovazzo C. , 
 Guagliardi A., Moliterni A.G.G., Polidori G.,Spagna R. 
 (1999) J. Appl. Cryst. 32, 115-119
;
_diffrn_ambient_temperature 150(2)
_diffrn_measured_fraction_theta_full 0.997
_diffrn_measured_fraction_theta_max 0.997
_diffrn_measurement_device_type 'Nonius Kappa CCD'
_diffrn_measurement_method '415 1.4 degree images with \w scans'
_diffrn_radiation_monochromator graphite
_diffrn_radiation_source 'fine-focus sealed tube'
_diffrn_radiation_type MoK\a
_diffrn_radiation_wavelength 0.71073
_diffrn_reflns_av_R_equivalents 0.0413
_diffrn_reflns_av_sigmaI/netI 0.0251
_diffrn_reflns_limit_h_max 11
_diffrn_reflns_limit_h_min -11
_diffrn_reflns_limit_k_max 24
_diffrn_reflns_limit_k_min -27
_diffrn_reflns_limit_l_max 12
_diffrn_reflns_limit_l_min -12
_diffrn_reflns_number 25876
_diffrn_reflns_theta_full 30.01
_diffrn_reflns_theta_max 30.01
_diffrn_reflns_theta_min 3.53
_diffrn_standards_decay_% 0
_diffrn_standards_number 0
_exptl_absorpt_coefficient_mu 1.276
_exptl_absorpt_correction_T_max 0.7180
_exptl_absorpt_correction_T_min 0.6867
_exptl_absorpt_correction_type multi-scan
_exptl_absorpt_process_details
;
 multi-scan from symmetry-related measurements 
 Sortav (Blessing 1995)
;
_exptl_crystal_density_diffrn 1.338
_exptl_crystal_density_method 'not measured'
_exptl_crystal_description block
_exptl_crystal_F_000 520
_exptl_crystal_size_max 0.30
_exptl_crystal_size_mid 0.30
_exptl_crystal_size_min 0.26
_refine_diff_density_max 0.842
_refine_diff_density_min -0.952
_refine_diff_density_rms 0.075
_refine_ls_extinction_method none
_refine_ls_goodness_of_fit_ref 1.044
_refine_ls_hydrogen_treatment mixed
_refine_ls_matrix_type full
_refine_ls_number_parameters 148
_refine_ls_number_reflns 3804
_refine_ls_number_restraints 0
_refine_ls_restrained_S_all 1.044
_refine_ls_R_factor_all 0.0351
_refine_ls_R_factor_gt 0.0269
_refine_ls_shift/su_max 0.000
_refine_ls_shift/su_mean 0.000
_refine_ls_structure_factor_coef Fsqd
_refine_ls_weighting_details 'calc w=1/[\s^2^(Fo^2^)+(0.0255P)^2^+0.7522P] where P=(Fo^2^+2Fc^2^)/3'
_refine_ls_weighting_scheme calc
_refine_ls_wR_factor_gt 0.0597
_refine_ls_wR_factor_ref 0.0630
_reflns_number_gt 3287
_reflns_number_total 3804
_reflns_threshold_expression >2sigma(I)
_cod_data_source_file om8010933_si_002.cif
_cod_data_source_block k08msh49
_cod_original_sg_symbol_H-M 'P 21/m'
_cod_database_code 4068789

loop_
_symmetry_equiv_pos_as_xyz
'x, y, z'
'-x, y+1/2, -z'
'-x, -y, -z'
'x, -y-1/2, z'

loop_
_atom_site_label
_atom_site_type_symbol
_atom_site_fract_x
_atom_site_fract_y
_atom_site_fract_z
_atom_site_U_iso_or_equiv
_atom_site_adp_type
_atom_site_occupancy
_atom_site_symmetry_multiplicity
_atom_site_calc_flag
_atom_site_refinement_flags
I1 I 0.22116(2) 0.2500 0.14800(2) 0.03483(6) Uani 1 2 d S
N1 N -0.30053(17) 0.31559(6) -0.29512(17) 0.0233(3) Uani 1 1 d .
N2 N -0.14312(17) 0.40427(6) -0.30816(16) 0.0225(3) Uani 1 1 d .
C1 C -0.1522(2) 0.35194(8) -0.21254(19) 0.0223(3) Uani 1 1 d .
H1A H -0.0657 0.3423 -0.1022 0.027 Uiso 1 1 calc R
C2 C -0.2927(2) 0.40070(9) -0.4586(2) 0.0317(4) Uani 1 1 d .
H2A H -0.3221 0.4313 -0.5508 0.038 Uiso 1 1 calc R
C3 C -0.3895(2) 0.34565(9) -0.4504(2) 0.0316(4) Uani 1 1 d .
H3A H -0.4996 0.3303 -0.5364 0.038 Uiso 1 1 calc R
C4 C -0.0078(2) 0.45791(8) -0.25935(19) 0.0223(3) Uani 1 1 d .
C5 C -0.0540(2) 0.52398(8) -0.2262(2) 0.0241(3) Uani 1 1 d .
C6 C 0.0750(2) 0.57580(8) -0.1842(2) 0.0255(3) Uani 1 1 d .
H6 H 0.0449 0.6217 -0.1657 0.031 Uiso 1 1 calc R
C7 C 0.2472(2) 0.56227(9) -0.1684(2) 0.0258(3) Uani 1 1 d .
C8 C 0.2873(2) 0.49528(9) -0.2011(2) 0.0282(3) Uani 1 1 d .
H8 H 0.4049 0.4855 -0.1894 0.034 Uiso 1 1 calc R
C9 C 0.1608(2) 0.44190(8) -0.2505(2) 0.0259(3) Uani 1 1 d .
C10 C -0.2358(2) 0.53908(9) -0.2319(3) 0.0341(4) Uani 1 1 d .
H10A H -0.2407 0.5877 -0.2010 0.051 Uiso 1 1 calc R
H10B H -0.2565 0.5086 -0.1532 0.051 Uiso 1 1 calc R
H10C H -0.3282 0.5308 -0.3453 0.051 Uiso 1 1 calc R
C11 C 0.3848(2) 0.61967(10) -0.1179(2) 0.0352(4) Uani 1 1 d .
H11A H 0.4981 0.6014 -0.1122 0.053 Uiso 1 1 calc R
H11B H 0.4034 0.6377 -0.0081 0.053 Uiso 1 1 calc R
H11C H 0.3424 0.6572 -0.2006 0.053 Uiso 1 1 calc R
C12 C 0.2049(2) 0.37054(9) -0.2924(3) 0.0373(4) Uani 1 1 d .
H12A H 0.2228 0.3386 -0.2002 0.056 Uiso 1 1 calc R
H12B H 0.3146 0.3728 -0.3094 0.056 Uiso 1 1 calc R
H12C H 0.1060 0.3538 -0.3948 0.056 Uiso 1 1 calc R
B1 B -0.3602(4) 0.2500 -0.2268(4) 0.0281(5) Uani 1 2 d S
H1 H -0.513(4) 0.2500 -0.285(4) 0.035(8) Uiso 1 2 d S
H2 H -0.287(4) 0.2500 -0.089(4) 0.030(7) Uiso 1 2 d S

loop_
_atom_site_aniso_label
_atom_site_aniso_U_11
_atom_site_aniso_U_22
_atom_site_aniso_U_33
_atom_site_aniso_U_23
_atom_site_aniso_U_13
_atom_site_aniso_U_12
I1 0.02865(9) 0.01913(8) 0.03810(10) 0.000 -0.00365(7) 0.000
N1 0.0235(6) 0.0163(5) 0.0268(6) 0.0000(5) 0.0075(5) 0.0004(5)
N2 0.0220(6) 0.0178(6) 0.0228(6) 0.0009(5) 0.0047(5) -0.0011(5)
C1 0.0225(7) 0.0173(6) 0.0239(7) 0.0009(5) 0.0069(6) 0.0016(5)
C2 0.0327(8) 0.0264(8) 0.0234(8) 0.0059(6) -0.0002(7) -0.0043(7)
C3 0.0280(8) 0.0239(8) 0.0296(8) 0.0030(6) -0.0005(7) -0.0032(6)
C4 0.0225(7) 0.0183(6) 0.0232(7) 0.0003(5) 0.0071(6) -0.0019(5)
C5 0.0229(7) 0.0209(7) 0.0263(7) 0.0016(6) 0.0084(6) 0.0013(6)
C6 0.0287(8) 0.0187(7) 0.0284(8) -0.0017(6) 0.0115(6) -0.0007(6)
C7 0.0270(7) 0.0239(7) 0.0267(8) -0.0014(6) 0.0116(6) -0.0043(6)
C8 0.0236(7) 0.0286(8) 0.0344(8) -0.0012(7) 0.0142(7) -0.0011(6)
C9 0.0273(7) 0.0210(7) 0.0298(8) -0.0012(6) 0.0127(6) 0.0014(6)
C10 0.0253(8) 0.0258(8) 0.0503(11) -0.0021(7) 0.0152(8) 0.0026(6)
C11 0.0332(9) 0.0301(9) 0.0429(10) -0.0075(7) 0.0169(8) -0.0100(7)
C12 0.0332(9) 0.0263(8) 0.0548(11) -0.0086(8) 0.0210(8) 0.0018(7)
B1 0.0329(13) 0.0169(11) 0.0386(15) 0.000 0.0193(12) 0.000

loop_
_atom_type_symbol
_atom_type_description
_atom_type_scat_dispersion_real
_atom_type_scat_dispersion_imag
_atom_type_scat_source
C C 0.0033 0.0016 'International Tables Vol C Tables 4.2.6.8 and 6.1.1.4'
H H 0.0000 0.0000 'International Tables Vol C Tables 4.2.6.8 and 6.1.1.4'
N N 0.0061 0.0033 'International Tables Vol C Tables 4.2.6.8 and 6.1.1.4'
B B 0.0013 0.0007 'International Tables Vol C Tables 4.2.6.8 and 6.1.1.4'
I I -0.4742 1.8119 'International Tables Vol C Tables 4.2.6.8 and 6.1.1.4'

loop_
_geom_angle_atom_site_label_1
_geom_angle_atom_site_label_2
_geom_angle_atom_site_label_3
_geom_angle
_geom_angle_site_symmetry_1
_geom_angle_site_symmetry_3
C1 N1 C3 107.58(13) . .
C1 N1 B1 125.51(16) . .
C3 N1 B1 126.91(16) . .
C1 N2 C2 107.67(13) . .
C1 N2 C4 126.42(13) . .
C2 N2 C4 125.78(13) . .
N1 C1 N2 109.68(13) . .
N1 C1 H1A 125.2 . .
N2 C1 H1A 125.2 . .
C3 C2 N2 107.21(14) . .
C3 C2 H2A 126.4 . .
N2 C2 H2A 126.4 . .
C2 C3 N1 107.86(14) . .
C2 C3 H3A 126.1 . .
N1 C3 H3A 126.1 . .
C5 C4 C9 123.08(14) . .
C5 C4 N2 117.91(13) . .
C9 C4 N2 119.01(13) . .
C6 C5 C4 117.62(14) . .
C6 C5 C10 120.60(14) . .
C4 C5 C10 121.76(14) . .
C5 C6 C7 121.75(15) . .
C5 C6 H6 119.1 . .
C7 C6 H6 119.1 . .
C8 C7 C6 118.38(14) . .
C8 C7 C11 121.60(15) . .
C6 C7 C11 120.02(15) . .
C7 C8 C9 122.30(14) . .
C7 C8 H8 118.8 . .
C9 C8 H8 118.8 . .
C4 C9 C8 116.79(14) . .
C4 C9 C12 121.81(14) . .
C8 C9 C12 121.40(14) . .
C5 C10 H10A 109.5 . .
C5 C10 H10B 109.5 . .
H10A C10 H10B 109.5 . .
C5 C10 H10C 109.5 . .
H10A C10 H10C 109.5 . .
H10B C10 H10C 109.5 . .
C7 C11 H11A 109.5 . .
C7 C11 H11B 109.5 . .
H11A C11 H11B 109.5 . .
C7 C11 H11C 109.5 . .
H11A C11 H11C 109.5 . .
H11B C11 H11C 109.5 . .
C9 C12 H12A 109.5 . .
C9 C12 H12B 109.5 . .
H12A C12 H12B 109.5 . .
C9 C12 H12C 109.5 . .
H12A C12 H12C 109.5 . .
H12B C12 H12C 109.5 . .
N1 B1 N1 107.38(18) . 4_565
N1 B1 H1 107.1(8) . .
N1 B1 H1 107.1(8) 4_565 .
N1 B1 H2 108.1(8) . .
N1 B1 H2 108.1(8) 4_565 .
H1 B1 H2 119(2) . .

loop_
_geom_bond_atom_site_label_1
_geom_bond_atom_site_label_2
_geom_bond_distance
_geom_bond_site_symmetry_2
N1 C1 1.3267(19) .
N1 C3 1.379(2) .
N1 B1 1.567(2) .
N2 C1 1.3376(19) .
N2 C2 1.378(2) .
N2 C4 1.4459(19) .
C1 H1A 0.9500 .
C2 C3 1.348(2) .
C2 H2A 0.9500 .
C3 H3A 0.9500 .
C4 C5 1.394(2) .
C4 C9 1.395(2) .
C5 C6 1.389(2) .
C5 C10 1.508(2) .
C6 C7 1.393(2) .
C6 H6 0.9500 .
C7 C8 1.392(2) .
C7 C11 1.509(2) .
C8 C9 1.396(2) .
C8 H8 0.9500 .
C9 C12 1.507(2) .
C10 H10A 0.9800 .
C10 H10B 0.9800 .
C10 H10C 0.9800 .
C11 H11A 0.9800 .
C11 H11B 0.9800 .
C11 H11C 0.9800 .
C12 H12A 0.9800 .
C12 H12B 0.9800 .
C12 H12C 0.9800 .
B1 N1 1.567(2) 4_565
B1 H1 1.14(3) .
B1 H2 1.11(3) .
